data_4317149
loop_
_publ_author_name
'Sara S. Rocks'
'William W. Brennessel'
'Timothy E. Machonkin'
'Patrick L. Holland'

_publ_section_title
;
 Solution and Structural Characterization of Iron(II) Complexes with
 Ortho-Halogenated Phenolates: Insights Into Potential Substrate Binding
 Modes in Hydroquinone Dioxygenases
;
_journal_name_full 'Inorganic Chemistry'
_journal_page_first 10914
_journal_page_last 10929
_journal_paper_doi 10.1021/ic101377u
_journal_volume 49
_journal_year 2010
_chemical_absolute_configuration ad
_chemical_formula_moiety 'C36 H36 Cl2 Fe N3 O, C F3 O3 S, 0.5(C4 H8 O)'
_chemical_formula_sum 'C39 H40 Cl2 F3 Fe N3 O4.5 S'
_chemical_formula_weight 838.55
_chemical_name_common holssr21
_chemical_name_systematic
; 
 ? 
;
_space_group_IT_number 19
_symmetry_cell_setting orthorhombic
_symmetry_space_group_name_Hall 'P 2ac 2ab'
_symmetry_space_group_name_H-M 'P 21 21 21'
_atom_sites_solution_hydrogens geom
_atom_sites_solution_primary direct
_atom_sites_solution_secondary difmap
_audit_creation_method SHELXL-97
_cell_angle_alpha 90.00
_cell_angle_beta 90.00
_cell_angle_gamma 90.00
_cell_formula_units_Z 8
_cell_length_a 14.6868(15)
_cell_length_b 16.0815(16)
_cell_length_c 32.540(3)
_cell_measurement_reflns_used 4053
_cell_measurement_temperature 100.0(1)
_cell_measurement_theta_max 24.00
_cell_measurement_theta_min 2.26
_cell_volume 7685.5(13)
_computing_cell_refinement 'SAINT (Bruker, 2008)'
_computing_data_collection 'APEX2 (Bruker, 2009)'
_computing_data_reduction 'SAINT (Bruker, 2008)'
_computing_molecular_graphics 'SHELXTL (Sheldrick, 2008)'
_computing_publication_material 'SHELXTL (Sheldrick, 2008)'
_computing_structure_refinement 'SHELXL-97 (Sheldrick, 2008)'
_computing_structure_solution 'SIR97 (Altomare et al., 1999)'
_diffrn_ambient_temperature 100.0(1)
_diffrn_measured_fraction_theta_full 1.000
_diffrn_measured_fraction_theta_max 1.000
_diffrn_measurement_device_type 'Bruker SMART APEX II CCD Platform'
_diffrn_measurement_method 'area detector, \w scans per \f'
_diffrn_radiation_monochromator graphite
_diffrn_radiation_source 'fine-focus sealed tube'
_diffrn_radiation_type MoK\a
_diffrn_radiation_wavelength 0.71073
_diffrn_reflns_av_R_equivalents 0.1493
_diffrn_reflns_av_sigmaI/netI 0.1274
_diffrn_reflns_limit_h_max 18
_diffrn_reflns_limit_h_min -18
_diffrn_reflns_limit_k_max 20
_diffrn_reflns_limit_k_min -20
_diffrn_reflns_limit_l_max 40
_diffrn_reflns_limit_l_min -40
_diffrn_reflns_number 70062
_diffrn_reflns_theta_full 26.37
_diffrn_reflns_theta_max 26.37
_diffrn_reflns_theta_min 1.41
_diffrn_standards_number 0
_exptl_absorpt_coefficient_mu 0.647
_exptl_absorpt_correction_T_max 0.9746
_exptl_absorpt_correction_T_min 0.8499
_exptl_absorpt_correction_type multi-scan
_exptl_absorpt_process_details 'SADABS (Sheldrick, 2008)'
_exptl_crystal_colour yellow-orange
_exptl_crystal_density_diffrn 1.449
_exptl_crystal_density_method 'not measured'
_exptl_crystal_description plate
_exptl_crystal_F_000 3472
_exptl_crystal_size_max 0.26
_exptl_crystal_size_mid 0.20
_exptl_crystal_size_min 0.04
_refine_diff_density_max 0.547
_refine_diff_density_min -0.391
_refine_diff_density_rms 0.078
_refine_ls_abs_structure_details 'Flack H D (1983), 7114 Friedel pairs, Acta Cryst. A39, 876-881'
_refine_ls_abs_structure_Flack -0.011(17)
_refine_ls_extinction_method none
_refine_ls_goodness_of_fit_ref 0.995
_refine_ls_hydrogen_treatment constr
_refine_ls_matrix_type full
_refine_ls_number_parameters 996
_refine_ls_number_reflns 15710
_refine_ls_number_restraints 19
_refine_ls_restrained_S_all 0.994
_refine_ls_R_factor_all 0.1228
_refine_ls_R_factor_gt 0.0586
_refine_ls_shift/su_max 0.001
_refine_ls_shift/su_mean 0.000
_refine_ls_structure_factor_coef Fsqd
_refine_ls_weighting_details 'calc w=1/[\s^2^(Fo^2^)+(0.0187P)^2^+4.9815P] where P=(Fo^2^+2Fc^2^)/3'
_refine_ls_weighting_scheme calc
_refine_ls_wR_factor_gt 0.0787
_refine_ls_wR_factor_ref 0.0979
_reflns_number_gt 9624
_reflns_number_total 15710
_reflns_threshold_expression >2sigma(I)
_cod_data_source_file ic101377u_si_002_2.cif
_cod_data_source_block 2BC
_cod_original_formula_sum 'C39 H40 Cl2 F3 Fe N3 O4.50 S'
_cod_database_code 4317149

loop_
_symmetry_equiv_pos_as_xyz
'x, y, z'
'-x+1/2, -y, z+1/2'
'-x, y+1/2, -z+1/2'
'x+1/2, -y+1/2, -z'

loop_
_atom_site_label
_atom_site_type_symbol
_atom_site_fract_x
_atom_site_fract_y
_atom_site_fract_z
_atom_site_U_iso_or_equiv
_atom_site_adp_type
_atom_site_occupancy
_atom_site_symmetry_multiplicity
_atom_site_calc_flag
_atom_site_refinement_flags
_atom_site_disorder_assembly
_atom_site_disorder_group
Fe1 Fe 0.44531(5) 0.07764(4) 0.15561(2) 0.02066(18) Uani 1 1 d . . .
N1 N 0.5796(3) 0.1248(2) 0.14468(13) 0.0233(10) Uani 1 1 d . . .
N2 N 0.4125(3) 0.2025(3) 0.16149(13) 0.0252(11) Uani 1 1 d . . .
N3 N 0.4619(3) 0.0519(3) 0.21799(13) 0.0237(11) Uani 1 1 d . . .
C1 C 0.6130(4) 0.1746(3) 0.18057(15) 0.0268(13) Uani 1 1 d . . .
H1A H 0.6787 0.1876 0.1757 0.032 Uiso 1 1 calc R . .
C2 C 0.5611(3) 0.2570(3) 0.18216(16) 0.0284(13) Uani 1 1 d . . .
H2A H 0.5915 0.2943 0.2021 0.034 Uiso 1 1 calc R . .
H2B H 0.5645 0.2838 0.1548 0.034 Uiso 1 1 calc R . .
C3 C 0.4617(4) 0.2479(3) 0.19425(16) 0.0286(14) Uani 1 1 d . . .
H3A H 0.4343 0.3044 0.1974 0.034 Uiso 1 1 calc R . .
C4 C 0.4552(4) 0.2020(3) 0.23534(15) 0.0265(13) Uani 1 1 d . . .
H4A H 0.3903 0.1889 0.2405 0.032 Uiso 1 1 calc R . .
H4B H 0.4753 0.2404 0.2573 0.032 Uiso 1 1 calc R . .
C5 C 0.5103(4) 0.1211(3) 0.23922(17) 0.0276(14) Uani 1 1 d . . .
H5A H 0.5157 0.1069 0.2690 0.033 Uiso 1 1 calc R . .
C6 C 0.6058(4) 0.1292(3) 0.22134(15) 0.0267(13) Uani 1 1 d . . .
H6A H 0.6445 0.1584 0.2416 0.032 Uiso 1 1 calc R . .
H6B H 0.6313 0.0726 0.2178 0.032 Uiso 1 1 calc R . .
C7 C 0.6285(3) 0.1342(3) 0.11239(16) 0.0245(13) Uani 1 1 d . . .
H7A H 0.6831 0.1650 0.1160 0.029 Uiso 1 1 calc R . .
C8 C 0.6113(3) 0.1041(3) 0.07108(16) 0.0210(12) Uani 1 1 d . . .
C9 C 0.5598(4) 0.0330(3) 0.06288(16) 0.0245(13) Uani 1 1 d . . .
H9A H 0.5351 0.0023 0.0852 0.029 Uiso 1 1 calc R . .
C10 C 0.5441(4) 0.0062(3) 0.02351(16) 0.0277(13) Uani 1 1 d . . .
H10A H 0.5095 -0.0427 0.0185 0.033 Uiso 1 1 calc R . .
C11 C 0.5796(4) 0.0518(4) -0.00895(18) 0.0365(16) Uani 1 1 d . . .
H11A H 0.5689 0.0344 -0.0364 0.044 Uiso 1 1 calc R . .
C12 C 0.6302(4) 0.1222(3) -0.00144(18) 0.0319(15) Uani 1 1 d . . .
H12A H 0.6536 0.1529 -0.0241 0.038 Uiso 1 1 calc R . .
C13 C 0.6481(4) 0.1497(3) 0.03796(18) 0.0270(13) Uani 1 1 d . . .
C14 C 0.7034(4) 0.2279(3) 0.04421(18) 0.0361(15) Uani 1 1 d . . .
H14A H 0.7258 0.2478 0.0176 0.054 Uiso 1 1 calc R . .
H14B H 0.7552 0.2159 0.0622 0.054 Uiso 1 1 calc R . .
H14C H 0.6651 0.2708 0.0568 0.054 Uiso 1 1 calc R . .
C15 C 0.3582(4) 0.2426(3) 0.13837(18) 0.0277(14) Uani 1 1 d . . .
H15A H 0.3468 0.2995 0.1443 0.033 Uiso 1 1 calc R . .
C16 C 0.3125(4) 0.2050(3) 0.10298(17) 0.0236(13) Uani 1 1 d . . .
C17 C 0.3596(3) 0.1484(3) 0.07949(16) 0.0235(13) Uani 1 1 d . . .
H17A H 0.4218 0.1377 0.0855 0.028 Uiso 1 1 calc R . .
C18 C 0.3188(4) 0.1069(3) 0.04749(17) 0.0290(14) Uani 1 1 d . . .
H18A H 0.3527 0.0686 0.0314 0.035 Uiso 1 1 calc R . .
C19 C 0.2281(4) 0.1215(3) 0.03900(17) 0.0304(14) Uani 1 1 d . . .
H19A H 0.1986 0.0917 0.0176 0.037 Uiso 1 1 calc R . .
C20 C 0.1810(4) 0.1787(3) 0.06143(19) 0.0345(16) Uani 1 1 d . . .
H20A H 0.1187 0.1887 0.0552 0.041 Uiso 1 1 calc R . .
C21 C 0.2219(4) 0.2230(3) 0.09338(18) 0.0274(14) Uani 1 1 d . . .
C22 C 0.1682(4) 0.2873(4) 0.1173(2) 0.0441(18) Uani 1 1 d . . .
H22A H 0.1129 0.3018 0.1021 0.066 Uiso 1 1 calc R . .
H22B H 0.2055 0.3372 0.1212 0.066 Uiso 1 1 calc R . .
H22C H 0.1514 0.2644 0.1442 0.066 Uiso 1 1 calc R . .
C23 C 0.4338(4) -0.0070(3) 0.24075(16) 0.0266(13) Uani 1 1 d . . .
H23A H 0.4391 -0.0006 0.2697 0.032 Uiso 1 1 calc R . .
C24 C 0.3936(3) -0.0846(3) 0.22506(15) 0.0220(12) Uani 1 1 d . . .
C25 C 0.4393(4) -0.1292(3) 0.19541(15) 0.0219(12) Uani 1 1 d . . .
H25A H 0.4960 -0.1096 0.1853 0.026 Uiso 1 1 calc R . .
C26 C 0.4034(4) -0.2015(3) 0.18051(16) 0.0271(13) Uani 1 1 d . . .
H26A H 0.4356 -0.2319 0.1601 0.033 Uiso 1 1 calc R . .
C27 C 0.3211(4) -0.2311(4) 0.19461(17) 0.0284(14) Uani 1 1 d . . .
H27A H 0.2964 -0.2814 0.1841 0.034 Uiso 1 1 calc R . .
C28 C 0.2753(4) -0.1863(3) 0.22425(17) 0.0303(15) Uani 1 1 d . . .
H28A H 0.2185 -0.2067 0.2340 0.036 Uiso 1 1 calc R . .
C29 C 0.3091(4) -0.1128(3) 0.24038(16) 0.0263(14) Uani 1 1 d . . .
C30 C 0.2578(4) -0.0656(4) 0.27290(16) 0.0431(16) Uani 1 1 d . . .
H30A H 0.1983 -0.0917 0.2773 0.065 Uiso 1 1 calc R . .
H30B H 0.2492 -0.0079 0.2640 0.065 Uiso 1 1 calc R . .
H30C H 0.2925 -0.0664 0.2986 0.065 Uiso 1 1 calc R . .
O1 O 0.4050(2) -0.0176(2) 0.12718(10) 0.0213(8) Uani 1 1 d . . .
C31 C 0.3234(4) -0.0472(3) 0.12037(16) 0.0205(13) Uani 1 1 d . . .
C32 C 0.3102(4) -0.1154(3) 0.09392(16) 0.0241(13) Uani 1 1 d . . .
C33 C 0.2256(4) -0.1479(4) 0.08537(17) 0.0336(14) Uani 1 1 d . . .
H33A H 0.2197 -0.1932 0.0668 0.040 Uiso 1 1 calc R . .
C34 C 0.1493(4) -0.1145(4) 0.1038(2) 0.0455(18) Uani 1 1 d . . .
H34A H 0.0909 -0.1370 0.0980 0.055 Uiso 1 1 calc R . .
C35 C 0.1579(4) -0.0482(4) 0.13061(19) 0.0378(16) Uani 1 1 d . . .
H35A H 0.1057 -0.0243 0.1432 0.045 Uiso 1 1 calc R . .
C36 C 0.2435(4) -0.0174(3) 0.13867(15) 0.0241(13) Uani 1 1 d . . .
Cl1 Cl 0.40640(9) -0.15987(8) 0.07122(4) 0.0299(3) Uani 1 1 d . . .
Cl2 Cl 0.25331(9) 0.06301(8) 0.17364(4) 0.0284(3) Uani 1 1 d . . .
Fe2 Fe 0.95138(5) 0.64668(4) 0.14572(2) 0.02399(19) Uani 1 1 d . A .
N4 N 1.0874(3) 0.6144(3) 0.12901(14) 0.0255(11) Uani 1 1 d . . .
N5 N 0.9274(3) 0.5192(2) 0.14960(13) 0.0239(11) Uani 1 1 d . . .
N6 N 0.9802(3) 0.6671(3) 0.20743(15) 0.0356(13) Uani 1 1 d D . .
C37 C 1.1295(3) 0.5604(3) 0.16172(17) 0.0291(14) Uani 1 1 d . A .
H37A H 1.1949 0.5519 0.1543 0.035 Uiso 1 1 calc R . .
C38 C 1.0833(3) 0.4750(3) 0.16178(18) 0.0341(15) Uani 1 1 d . . .
H38A H 1.0812 0.4538 0.1332 0.041 Uiso 1 1 calc R . .
H38B H 1.1210 0.4360 0.1781 0.041 Uiso 1 1 calc R . .
C39 C 0.9873(4) 0.4749(3) 0.17910(17) 0.0305(15) Uani 1 1 d . A .
H39A H 0.9659 0.4161 0.1817 0.037 Uiso 1 1 calc R . .
C40 C 0.9858(4) 0.5151(4) 0.22119(17) 0.0352(15) Uani 1 1 d . . .
H40A H 1.0132 0.4757 0.2410 0.042 Uiso 1 1 calc R A .
H40B H 0.9214 0.5232 0.2293 0.042 Uiso 1 1 calc R . .
C41 C 1.0349(4) 0.5986(3) 0.22548(17) 0.0319(14) Uani 1 1 d . A .
H41A H 1.0445 0.6103 0.2553 0.038 Uiso 1 1 calc R . .
C42 C 1.1267(4) 0.5982(3) 0.20408(17) 0.0328(15) Uani 1 1 d . . .
H42A H 1.1483 0.6564 0.2021 0.039 Uiso 1 1 calc R A .
H42B H 1.1704 0.5678 0.2217 0.039 Uiso 1 1 calc R . .
C43 C 1.1380(4) 0.6221(3) 0.09690(18) 0.0347(16) Uani 1 1 d . . .
H43A H 1.1962 0.5965 0.0985 0.042 Uiso 1 1 calc R . .
C44 C 1.1178(4) 0.6649(3) 0.05842(18) 0.0303(14) Uani 1 1 d . . .
C45 C 1.0424(4) 0.7165(3) 0.05334(18) 0.0368(15) Uani 1 1 d . . .
H45A H 1.0018 0.7244 0.0758 0.044 Uiso 1 1 calc R . .
C46 C 1.0250(4) 0.7563(4) 0.01674(18) 0.0405(17) Uani 1 1 d . . .
H46A H 0.9719 0.7894 0.0135 0.049 Uiso 1 1 calc R . .
C47 C 1.0868(5) 0.7472(4) -0.01540(19) 0.0491(19) Uani 1 1 d . . .
H47A H 1.0765 0.7753 -0.0407 0.059 Uiso 1 1 calc R . .
C48 C 1.1624(5) 0.6981(4) -0.0108(2) 0.0501(19) Uani 1 1 d . . .
H48A H 1.2039 0.6925 -0.0330 0.060 Uiso 1 1 calc R . .
C49 C 1.1794(4) 0.6562(4) 0.0258(2) 0.0426(17) Uani 1 1 d . . .
C50 C 1.2633(5) 0.6020(4) 0.02799(19) 0.060(2) Uani 1 1 d . . .
H50A H 1.2920 0.5994 0.0008 0.090 Uiso 1 1 calc R . .
H50B H 1.2460 0.5459 0.0367 0.090 Uiso 1 1 calc R . .
H50C H 1.3063 0.6257 0.0478 0.090 Uiso 1 1 calc R . .
C51 C 0.8706(3) 0.4776(3) 0.12847(17) 0.0250(13) Uani 1 1 d . . .
H51A H 0.8591 0.4214 0.1358 0.030 Uiso 1 1 calc R . .
C52 C 0.8227(4) 0.5127(3) 0.09359(16) 0.0218(13) Uani 1 1 d . . .
C53 C 0.8694(4) 0.5677(3) 0.06792(16) 0.0277(14) Uani 1 1 d . . .
H53A H 0.9307 0.5819 0.0739 0.033 Uiso 1 1 calc R . .
C54 C 0.8272(4) 0.6016(3) 0.03404(17) 0.0322(15) Uani 1 1 d . . .
H54A H 0.8593 0.6392 0.0168 0.039 Uiso 1 1 calc R . .
C55 C 0.7388(4) 0.5810(4) 0.02530(16) 0.0333(14) Uani 1 1 d . . .
H55A H 0.7095 0.6044 0.0020 0.040 Uiso 1 1 calc R . .
C56 C 0.6920(4) 0.5260(3) 0.05038(17) 0.0259(14) Uani 1 1 d . . .
H56A H 0.6307 0.5123 0.0438 0.031 Uiso 1 1 calc R . .
C57 C 0.7320(4) 0.4901(3) 0.08486(16) 0.0248(13) Uani 1 1 d . . .
C58 C 0.6782(4) 0.4346(4) 0.11195(17) 0.0316(15) Uani 1 1 d . . .
H58A H 0.6254 0.4133 0.0968 0.047 Uiso 1 1 calc R . .
H58B H 0.6574 0.4658 0.1360 0.047 Uiso 1 1 calc R . .
H58C H 0.7163 0.3879 0.1209 0.047 Uiso 1 1 calc R . .
C59 C 0.9595(5) 0.7280(4) 0.2317(3) 0.028(2) Uani 0.716(5) 1 d PD A 1
H59 H 0.9756 0.7221 0.2598 0.033 Uiso 0.716(5) 1 calc PR A 1
C60 C 0.9128(5) 0.8060(5) 0.2196(2) 0.022(2) Uani 0.716(5) 1 d PD A 1
C61 C 0.9502(6) 0.8591(5) 0.1904(2) 0.0242(18) Uani 0.716(5) 1 d PD A 1
H61 H 1.0048 0.8433 0.1768 0.029 Uiso 0.716(5) 1 calc PR A 1
C62 C 0.9104(5) 0.9336(5) 0.1808(2) 0.031(2) Uani 0.716(5) 1 d PD A 1
H62 H 0.9355 0.9681 0.1600 0.037 Uiso 0.716(5) 1 calc PR A 1
C63 C 0.8338(7) 0.9575(6) 0.2016(3) 0.040(2) Uani 0.716(5) 1 d PD A 1
H63 H 0.8069 1.0100 0.1960 0.048 Uiso 0.716(5) 1 calc PR A 1
C64 C 0.7957(8) 0.9069(10) 0.2303(6) 0.039(3) Uani 0.716(5) 1 d PD A 1
H64 H 0.7419 0.9242 0.2440 0.047 Uiso 0.716(5) 1 calc PR A 1
C65 C 0.8353(6) 0.8278(5) 0.2403(2) 0.029(2) Uani 0.716(5) 1 d PD A 1
C66 C 0.7943(7) 0.7737(6) 0.2726(3) 0.046(2) Uani 0.716(5) 1 d PD A 1
H66A H 0.7702 0.7230 0.2599 0.070 Uiso 0.716(5) 1 calc PR A 1
H66B H 0.7448 0.8037 0.2863 0.070 Uiso 0.716(5) 1 calc PR A 1
H66C H 0.8410 0.7589 0.2928 0.070 Uiso 0.716(5) 1 calc PR A 1
C59' C 0.9355(14) 0.7019(11) 0.2372(5) 0.028(2) Uani 0.284(5) 1 d PD A 5
H59' H 0.9369 0.6748 0.2632 0.033 Uiso 0.284(5) 1 calc PR A 5
C60' C 0.8824(12) 0.7803(11) 0.2345(6) 0.022(2) Uani 0.284(5) 1 d PD A 5
C61' C 0.7951(15) 0.7824(16) 0.2516(7) 0.046(2) Uani 0.284(5) 1 d PD A 5
H61' H 0.7720 0.7353 0.2659 0.056 Uiso 0.284(5) 1 calc PR A 5
C62' C 0.7437(13) 0.8518(13) 0.2478(6) 0.046(2) Uani 0.284(5) 1 d PD A 5
H62' H 0.6864 0.8556 0.2612 0.056 Uiso 0.284(5) 1 calc PR A 5
C63' C 0.775(2) 0.916(2) 0.2246(17) 0.039(3) Uani 0.284(5) 1 d PD A 5
H63' H 0.7364 0.9627 0.2208 0.047 Uiso 0.284(5) 1 calc PR A 5
C64' C 0.8580(16) 0.9167(13) 0.2067(8) 0.040(2) Uani 0.284(5) 1 d PD A 5
H64' H 0.8774 0.9631 0.1909 0.048 Uiso 0.284(5) 1 calc PR A 5
C65' C 0.9167(13) 0.8449(12) 0.2121(8) 0.022(2) Uani 0.284(5) 1 d PD A 5
C66' C 1.0101(11) 0.8462(12) 0.1943(6) 0.0242(18) Uani 0.284(5) 1 d PD A 5
H66D H 1.0513 0.8141 0.2119 0.036 Uiso 0.284(5) 1 calc PR A 5
H66E H 1.0317 0.9038 0.1925 0.036 Uiso 0.284(5) 1 calc PR A 5
H66F H 1.0089 0.8216 0.1667 0.036 Uiso 0.284(5) 1 calc PR A 5
O2 O 0.8966(2) 0.7419(2) 0.12313(11) 0.0272(9) Uani 1 1 d . . .
C67 C 0.8165(4) 0.7782(3) 0.12424(17) 0.0245(14) Uani 1 1 d . A .
C68 C 0.8014(4) 0.8552(4) 0.10476(17) 0.0300(14) Uani 1 1 d . . .
C69 C 0.7181(4) 0.8941(4) 0.10502(18) 0.0373(16) Uani 1 1 d . A .
H69A H 0.7107 0.9460 0.0915 0.045 Uiso 1 1 calc R . .
C70 C 0.6448(4) 0.8578(4) 0.12499(17) 0.0370(16) Uani 1 1 d . . .
H70A H 0.5873 0.8848 0.1252 0.044 Uiso 1 1 calc R A .
C71 C 0.6559(4) 0.7826(4) 0.14455(17) 0.0310(14) Uani 1 1 d . A .
H71A H 0.6060 0.7569 0.1581 0.037 Uiso 1 1 calc R . .
C72 C 0.7409(4) 0.7446(3) 0.14419(15) 0.0266(13) Uani 1 1 d . . .
Cl3 Cl 0.89181(11) 0.90052(9) 0.07926(5) 0.0485(5) Uani 1 1 d . A .
Cl4 Cl 0.75534(9) 0.65037(9) 0.17017(4) 0.0335(3) Uani 1 1 d . A .
S1 S 0.87874(10) 0.22784(9) 0.16880(5) 0.0306(4) Uani 1 1 d . . .
O3 O 0.9564(3) 0.2748(2) 0.18143(13) 0.0530(12) Uani 1 1 d . . .
O4 O 0.8418(3) 0.1736(3) 0.19929(12) 0.0434(12) Uani 1 1 d . . .
O5 O 0.8121(3) 0.2727(2) 0.14538(12) 0.0426(11) Uani 1 1 d . . .
C73 C 0.9264(4) 0.1573(5) 0.1308(2) 0.057(2) Uani 1 1 d . . .
F1 F 0.8647(3) 0.1064(2) 0.11732(12) 0.0644(12) Uani 1 1 d . . .
F2 F 0.9581(3) 0.2034(3) 0.09887(13) 0.0892(15) Uani 1 1 d . . .
F3 F 0.9947(3) 0.1160(3) 0.14650(16) 0.0980(17) Uani 1 1 d . . .
S2 S 0.38953(10) 0.49279(9) 0.15774(5) 0.0289(3) Uani 1 1 d . . .
O6 O 0.3227(3) 0.4570(2) 0.13067(13) 0.0384(11) Uani 1 1 d . . .
O7 O 0.3537(3) 0.5387(3) 0.19142(12) 0.0456(12) Uani 1 1 d . . .
O8 O 0.4651(3) 0.4395(2) 0.16759(13) 0.0482(12) Uani 1 1 d . . .
C74 C 0.4424(4) 0.5705(4) 0.12592(17) 0.0349(14) Uani 1 1 d . . .
F4 F 0.5122(2) 0.6075(2) 0.14528(11) 0.0492(10) Uani 1 1 d . . .
F5 F 0.4734(2) 0.5409(2) 0.09073(10) 0.0521(10) Uani 1 1 d . . .
F6 F 0.3827(3) 0.6319(2) 0.11690(11) 0.0562(11) Uani 1 1 d . . .
O9 O 0.5320(3) 0.3901(2) 0.01992(12) 0.0422(11) Uani 1 1 d . . .
C75 C 0.4799(4) 0.4413(4) -0.00682(18) 0.0388(16) Uani 1 1 d . . .
H75A H 0.5085 0.4439 -0.0343 0.047 Uiso 1 1 calc R . .
H75B H 0.4753 0.4984 0.0043 0.047 Uiso 1 1 calc R . .
C76 C 0.3885(4) 0.4023(4) -0.00939(18) 0.0452(17) Uani 1 1 d . . .
H76A H 0.3408 0.4448 -0.0139 0.054 Uiso 1 1 calc R . .
H76B H 0.3861 0.3612 -0.0320 0.054 Uiso 1 1 calc R . .
C77 C 0.3765(4) 0.3612(4) 0.03075(19) 0.0522(19) Uani 1 1 d . . .
H77A H 0.3375 0.3112 0.0283 0.063 Uiso 1 1 calc R . .
H77B H 0.3493 0.3996 0.0511 0.063 Uiso 1 1 calc R . .
C78 C 0.4712(4) 0.3384(4) 0.0423(2) 0.0484(18) Uani 1 1 d . . .
H78A H 0.4803 0.3465 0.0722 0.058 Uiso 1 1 calc R . .
H78B H 0.4828 0.2793 0.0357 0.058 Uiso 1 1 calc R . .

loop_
_atom_site_aniso_label
_atom_site_aniso_U_11
_atom_site_aniso_U_22
_atom_site_aniso_U_33
_atom_site_aniso_U_23
_atom_site_aniso_U_13
_atom_site_aniso_U_12
Fe1 0.0229(4) 0.0161(4) 0.0230(4) -0.0001(3) -0.0017(4) -0.0014(4)
N1 0.022(2) 0.019(2) 0.030(3) -0.001(2) -0.002(2) -0.0025(18)
N2 0.024(3) 0.024(3) 0.028(3) 0.001(2) -0.002(2) 0.000(2)
N3 0.023(3) 0.019(3) 0.030(3) -0.001(2) -0.003(2) 0.000(2)
C1 0.017(3) 0.036(3) 0.027(3) -0.001(3) -0.006(3) -0.008(3)
C2 0.030(3) 0.025(3) 0.030(3) 0.000(3) -0.001(3) -0.003(3)
C3 0.033(3) 0.019(3) 0.034(3) -0.003(3) 0.000(3) -0.005(3)
C4 0.035(3) 0.019(3) 0.025(3) -0.005(2) -0.010(3) 0.001(3)
C5 0.032(3) 0.025(3) 0.025(3) -0.003(3) -0.008(3) -0.006(3)
C6 0.029(3) 0.021(3) 0.030(3) -0.003(2) -0.009(3) -0.005(3)
C7 0.015(3) 0.023(3) 0.035(3) 0.007(3) -0.001(3) 0.004(2)
C8 0.015(3) 0.023(3) 0.025(3) 0.004(2) -0.001(3) 0.006(2)
C9 0.022(3) 0.025(3) 0.026(3) 0.004(2) 0.004(3) 0.007(3)
C10 0.025(3) 0.022(3) 0.036(3) -0.002(3) -0.005(3) -0.001(3)
C11 0.039(4) 0.040(4) 0.030(3) 0.000(3) 0.007(3) 0.008(3)
C12 0.030(4) 0.032(4) 0.033(4) 0.007(3) 0.006(3) 0.001(3)
C13 0.022(3) 0.022(3) 0.037(4) -0.001(3) 0.008(3) 0.005(3)
C14 0.036(4) 0.028(4) 0.044(4) -0.002(3) 0.003(3) -0.010(3)
C15 0.022(3) 0.010(3) 0.051(4) -0.006(3) 0.003(3) 0.000(2)
C16 0.028(3) 0.015(3) 0.028(3) 0.004(3) -0.003(3) -0.002(3)
C17 0.016(3) 0.029(3) 0.025(3) 0.010(3) -0.004(2) 0.004(3)
C18 0.034(4) 0.026(3) 0.027(3) 0.004(3) 0.003(3) 0.003(3)
C19 0.033(4) 0.022(3) 0.036(4) 0.001(3) -0.007(3) -0.005(3)
C20 0.019(3) 0.027(4) 0.058(5) 0.008(3) -0.001(3) -0.003(3)
C21 0.025(3) 0.014(3) 0.043(4) 0.002(3) 0.005(3) 0.002(2)
C22 0.024(4) 0.034(4) 0.074(5) -0.013(4) -0.003(3) 0.012(3)
C23 0.029(3) 0.025(3) 0.026(3) 0.000(3) -0.004(3) -0.001(3)
C24 0.023(3) 0.023(3) 0.019(3) 0.005(3) -0.005(2) 0.003(3)
C25 0.028(3) 0.013(3) 0.025(3) 0.003(2) 0.005(3) 0.004(3)
C26 0.034(3) 0.019(3) 0.029(3) 0.003(3) -0.002(3) 0.005(3)
C27 0.031(3) 0.023(3) 0.031(4) 0.006(3) -0.008(3) -0.006(3)
C28 0.030(4) 0.028(4) 0.033(4) 0.013(3) -0.002(3) -0.004(3)
C29 0.033(3) 0.024(3) 0.022(3) 0.006(3) 0.000(3) 0.000(3)
C30 0.045(4) 0.048(4) 0.036(4) 0.004(3) 0.010(3) 0.002(4)
O1 0.021(2) 0.022(2) 0.0214(19) 0.0030(16) -0.0018(17) -0.0014(17)
C31 0.022(3) 0.022(3) 0.018(3) 0.010(2) -0.006(3) -0.001(3)
C32 0.029(3) 0.022(3) 0.021(3) 0.005(2) 0.002(3) -0.007(3)
C33 0.033(4) 0.032(4) 0.036(4) -0.007(3) -0.002(3) -0.009(3)
C34 0.025(4) 0.052(5) 0.060(5) -0.009(4) -0.004(3) -0.012(3)
C35 0.024(3) 0.038(4) 0.050(4) -0.007(3) 0.001(3) -0.004(3)
C36 0.030(3) 0.020(3) 0.022(3) 0.000(2) -0.003(3) -0.004(3)
Cl1 0.0358(8) 0.0240(8) 0.0299(8) -0.0035(6) 0.0030(7) -0.0033(6)
Cl2 0.0290(8) 0.0207(7) 0.0355(8) -0.0022(6) 0.0028(7) -0.0004(6)
Fe2 0.0224(4) 0.0159(4) 0.0336(5) -0.0031(4) -0.0068(4) 0.0031(4)
N4 0.022(3) 0.016(2) 0.039(3) -0.002(2) -0.006(2) -0.003(2)
N5 0.022(3) 0.018(2) 0.031(3) -0.004(2) -0.001(2) 0.0004(19)
N6 0.030(3) 0.031(3) 0.046(3) -0.009(3) -0.017(2) 0.009(2)
C37 0.017(3) 0.024(3) 0.046(4) -0.002(3) -0.004(3) 0.002(2)
C38 0.032(3) 0.020(3) 0.050(4) -0.010(3) -0.018(3) 0.010(2)
C39 0.026(3) 0.023(3) 0.042(4) 0.004(3) -0.020(3) 0.003(3)
C40 0.034(4) 0.036(4) 0.035(4) 0.011(3) -0.008(3) 0.000(3)
C41 0.034(4) 0.029(3) 0.033(3) -0.001(3) -0.014(3) 0.001(3)
C42 0.033(4) 0.017(3) 0.048(4) 0.001(3) -0.024(3) 0.001(3)
C43 0.025(3) 0.037(4) 0.042(4) -0.007(3) -0.003(3) -0.010(3)
C44 0.025(3) 0.027(3) 0.039(4) -0.009(3) 0.008(3) -0.016(3)
C45 0.033(4) 0.032(4) 0.045(4) 0.006(3) -0.001(3) -0.015(3)
C46 0.046(4) 0.029(4) 0.046(4) 0.005(3) -0.005(3) -0.017(3)
C47 0.061(5) 0.049(4) 0.037(4) -0.004(3) 0.000(4) -0.028(4)
C48 0.044(5) 0.051(5) 0.055(5) -0.020(4) 0.014(4) -0.013(4)
C49 0.045(4) 0.032(4) 0.050(4) -0.010(4) -0.006(4) -0.014(3)
C50 0.060(5) 0.070(5) 0.050(4) -0.014(4) 0.012(4) 0.007(4)
C51 0.018(3) 0.023(3) 0.034(3) -0.003(3) -0.003(3) -0.004(3)
C52 0.024(3) 0.019(3) 0.022(3) -0.007(2) 0.000(3) 0.001(3)
C53 0.028(3) 0.028(3) 0.027(3) -0.006(3) 0.000(3) -0.007(3)
C54 0.041(4) 0.030(4) 0.025(3) 0.002(3) 0.002(3) -0.005(3)
C55 0.035(4) 0.037(4) 0.028(3) -0.001(3) -0.001(3) 0.004(3)
C56 0.023(3) 0.027(3) 0.028(3) -0.007(3) -0.004(3) 0.002(3)
C57 0.025(3) 0.024(3) 0.026(3) -0.004(3) -0.001(3) 0.002(3)
C58 0.032(3) 0.030(4) 0.033(3) 0.007(3) -0.005(3) -0.008(3)
C59 0.024(5) 0.021(5) 0.037(4) -0.005(4) -0.015(4) -0.010(4)
C60 0.026(4) 0.026(6) 0.014(6) -0.003(5) 0.001(3) 0.007(5)
C61 0.025(5) 0.026(4) 0.021(4) -0.003(3) -0.011(4) -0.002(5)
C62 0.040(5) 0.025(5) 0.028(5) -0.003(4) -0.006(4) 0.005(4)
C63 0.055(7) 0.025(6) 0.039(5) -0.013(5) -0.013(5) 0.009(5)
C64 0.024(7) 0.040(6) 0.054(8) -0.024(5) -0.007(7) 0.003(5)
C65 0.034(5) 0.027(5) 0.026(5) -0.009(4) 0.001(4) 0.000(4)
C66 0.043(5) 0.058(6) 0.038(6) -0.013(6) 0.013(5) -0.011(4)
C59' 0.024(5) 0.021(5) 0.037(4) -0.005(4) -0.015(4) -0.010(4)
C60' 0.026(4) 0.026(6) 0.014(6) -0.003(5) 0.001(3) 0.007(5)
C61' 0.043(5) 0.058(6) 0.038(6) -0.013(6) 0.013(5) -0.011(4)
C62' 0.043(5) 0.058(6) 0.038(6) -0.013(6) 0.013(5) -0.011(4)
C63' 0.024(7) 0.040(6) 0.054(8) -0.024(5) -0.007(7) 0.003(5)
C64' 0.055(7) 0.025(6) 0.039(5) -0.013(5) -0.013(5) 0.009(5)
C65' 0.026(4) 0.026(6) 0.014(6) -0.003(5) 0.001(3) 0.007(5)
C66' 0.025(5) 0.026(4) 0.021(4) -0.003(3) -0.011(4) -0.002(5)
O2 0.020(2) 0.017(2) 0.044(2) -0.0050(18) -0.0083(19) 0.0050(17)
C67 0.019(3) 0.019(3) 0.036(4) -0.007(3) -0.012(3) 0.007(3)
C68 0.031(3) 0.022(3) 0.037(4) -0.002(3) -0.007(3) 0.002(3)
C69 0.035(4) 0.037(4) 0.040(4) 0.007(3) -0.010(3) 0.007(3)
C70 0.032(4) 0.043(4) 0.036(4) -0.005(3) -0.006(3) 0.016(3)
C71 0.022(3) 0.042(4) 0.030(3) -0.004(3) 0.003(3) 0.008(3)
C72 0.030(3) 0.027(3) 0.023(3) 0.000(3) -0.012(3) 0.004(3)
Cl3 0.0362(9) 0.0295(9) 0.0796(13) 0.0163(8) 0.0017(9) 0.0054(7)
Cl4 0.0335(8) 0.0304(8) 0.0368(8) 0.0021(7) 0.0039(7) 0.0065(7)
S1 0.0304(9) 0.0226(8) 0.0387(9) 0.0029(7) -0.0124(8) 0.0010(7)
O3 0.052(3) 0.035(3) 0.071(3) 0.005(2) -0.033(3) -0.014(2)
O4 0.040(3) 0.053(3) 0.037(3) 0.021(2) -0.004(2) 0.007(2)
O5 0.041(2) 0.028(2) 0.059(3) 0.011(2) -0.023(2) 0.000(2)
C73 0.027(4) 0.058(5) 0.086(6) 0.009(5) -0.016(4) -0.008(4)
F1 0.065(3) 0.046(2) 0.082(3) -0.030(2) -0.009(2) 0.002(2)
F2 0.060(3) 0.129(4) 0.079(3) -0.010(3) 0.025(3) -0.026(3)
F3 0.056(3) 0.081(3) 0.157(5) -0.049(3) -0.024(3) 0.041(2)
S2 0.0253(8) 0.0244(8) 0.0371(9) -0.0022(7) -0.0009(8) -0.0007(7)
O6 0.029(2) 0.038(3) 0.049(3) -0.016(2) -0.003(2) -0.0029(19)
O7 0.037(3) 0.063(3) 0.036(3) -0.019(2) 0.007(2) -0.006(2)
O8 0.040(3) 0.030(2) 0.075(3) 0.014(2) -0.009(2) 0.008(2)
C74 0.036(4) 0.029(3) 0.040(4) -0.009(3) -0.011(3) 0.006(3)
F4 0.045(2) 0.041(2) 0.062(2) -0.0067(19) 0.0010(19) -0.0213(17)
F5 0.059(3) 0.067(3) 0.031(2) -0.0040(18) 0.0114(19) -0.004(2)
F6 0.077(3) 0.034(2) 0.058(2) 0.0099(19) -0.019(2) 0.008(2)
O9 0.028(2) 0.045(3) 0.053(3) 0.010(2) -0.006(2) -0.005(2)
C75 0.038(4) 0.037(4) 0.041(4) 0.007(3) 0.000(3) 0.002(3)
C76 0.028(4) 0.054(4) 0.053(4) 0.011(4) -0.002(3) -0.006(3)
C77 0.040(4) 0.069(5) 0.047(4) 0.015(4) -0.007(3) -0.008(4)
C78 0.034(4) 0.042(4) 0.069(5) 0.024(4) -0.002(3) -0.009(3)

loop_
_atom_type_symbol
_atom_type_description
_atom_type_scat_dispersion_real
_atom_type_scat_dispersion_imag
_atom_type_scat_source
C C 0.0033 0.0016 'International Tables Vol C Tables 4.2.6.8 and 6.1.1.4'
H H 0.0000 0.0000 'International Tables Vol C Tables 4.2.6.8 and 6.1.1.4'
N N 0.0061 0.0033 'International Tables Vol C Tables 4.2.6.8 and 6.1.1.4'
O O 0.0106 0.0060 'International Tables Vol C Tables 4.2.6.8 and 6.1.1.4'
F F 0.0171 0.0103 'International Tables Vol C Tables 4.2.6.8 and 6.1.1.4'
S S 0.1246 0.1234 'International Tables Vol C Tables 4.2.6.8 and 6.1.1.4'
Cl Cl 0.1484 0.1585 'International Tables Vol C Tables 4.2.6.8 and 6.1.1.4'
Fe Fe 0.3463 0.8444 'International Tables Vol C Tables 4.2.6.8 and 6.1.1.4'

loop_
_geom_angle_atom_site_label_1
_geom_angle_atom_site_label_2
_geom_angle_atom_site_label_3
_geom_angle
_geom_angle_site_symmetry_1
_geom_angle_site_symmetry_3
_geom_angle_publ_flag
O1 Fe1 N2 139.40(16) . . ?
O1 Fe1 N3 110.67(15) . . ?
N2 Fe1 N3 97.45(17) . . ?
O1 Fe1 N1 119.67(15) . . ?
N2 Fe1 N1 83.49(16) . . ?
N3 Fe1 N1 97.13(16) . . ?
C7 N1 C1 113.1(4) . . ?
C7 N1 Fe1 133.9(4) . . ?
C1 N1 Fe1 111.2(3) . . ?
C15 N2 C3 118.8(4) . . ?
C15 N2 Fe1 125.6(4) . . ?
C3 N2 Fe1 115.5(3) . . ?
C23 N3 C5 116.2(4) . . ?
C23 N3 Fe1 132.6(4) . . ?
C5 N3 Fe1 111.0(3) . . ?
N1 C1 C6 113.6(4) . . ?
N1 C1 C2 109.1(4) . . ?
C6 C1 C2 110.7(4) . . ?
N1 C1 H1A 107.7 . . ?
C6 C1 H1A 107.7 . . ?
C2 C1 H1A 107.7 . . ?
C3 C2 C1 113.8(4) . . ?
C3 C2 H2A 108.8 . . ?
C1 C2 H2A 108.8 . . ?
C3 C2 H2B 108.8 . . ?
C1 C2 H2B 108.8 . . ?
H2A C2 H2B 107.7 . . ?
N2 C3 C2 109.3(4) . . ?
N2 C3 C4 111.2(4) . . ?
C2 C3 C4 109.5(5) . . ?
N2 C3 H3A 108.9 . . ?
C2 C3 H3A 108.9 . . ?
C4 C3 H3A 108.9 . . ?
C3 C4 C5 116.5(5) . . ?
C3 C4 H4A 108.2 . . ?
C5 C4 H4A 108.2 . . ?
C3 C4 H4B 108.2 . . ?
C5 C4 H4B 108.2 . . ?
H4A C4 H4B 107.3 . . ?
N3 C5 C6 109.0(4) . . ?
N3 C5 C4 110.1(4) . . ?
C6 C5 C4 112.4(4) . . ?
N3 C5 H5A 108.4 . . ?
C6 C5 H5A 108.4 . . ?
C4 C5 H5A 108.4 . . ?
C1 C6 C5 116.0(4) . . ?
C1 C6 H6A 108.3 . . ?
C5 C6 H6A 108.3 . . ?
C1 C6 H6B 108.3 . . ?
C5 C6 H6B 108.3 . . ?
H6A C6 H6B 107.4 . . ?
N1 C7 C8 128.5(5) . . ?
N1 C7 H7A 115.8 . . ?
C8 C7 H7A 115.8 . . ?
C9 C8 C13 119.1(5) . . ?
C9 C8 C7 123.0(5) . . ?
C13 C8 C7 117.8(5) . . ?
C10 C9 C8 121.8(5) . . ?
C10 C9 H9A 119.1 . . ?
C8 C9 H9A 119.1 . . ?
C9 C10 C11 118.8(5) . . ?
C9 C10 H10A 120.6 . . ?
C11 C10 H10A 120.6 . . ?
C12 C11 C10 120.2(5) . . ?
C12 C11 H11A 119.9 . . ?
C10 C11 H11A 119.9 . . ?
C11 C12 C13 122.0(5) . . ?
C11 C12 H12A 119.0 . . ?
C13 C12 H12A 119.0 . . ?
C12 C13 C8 118.0(5) . . ?
C12 C13 C14 119.5(5) . . ?
C8 C13 C14 122.4(5) . . ?
C13 C14 H14A 109.5 . . ?
C13 C14 H14B 109.5 . . ?
H14A C14 H14B 109.5 . . ?
C13 C14 H14C 109.5 . . ?
H14A C14 H14C 109.5 . . ?
H14B C14 H14C 109.5 . . ?
N2 C15 C16 122.9(5) . . ?
N2 C15 H15A 118.5 . . ?
C16 C15 H15A 118.5 . . ?
C17 C16 C21 119.4(5) . . ?
C17 C16 C15 118.7(5) . . ?
C21 C16 C15 121.8(5) . . ?
C18 C17 C16 121.6(5) . . ?
C18 C17 H17A 119.2 . . ?
C16 C17 H17A 119.2 . . ?
C17 C18 C19 119.3(5) . . ?
C17 C18 H18A 120.3 . . ?
C19 C18 H18A 120.3 . . ?
C20 C19 C18 119.8(6) . . ?
C20 C19 H19A 120.1 . . ?
C18 C19 H19A 120.1 . . ?
C19 C20 C21 121.6(5) . . ?
C19 C20 H20A 119.2 . . ?
C21 C20 H20A 119.2 . . ?
C20 C21 C16 118.1(5) . . ?
C20 C21 C22 120.5(5) . . ?
C16 C21 C22 121.4(5) . . ?
C21 C22 H22A 109.5 . . ?
C21 C22 H22B 109.5 . . ?
H22A C22 H22B 109.5 . . ?
C21 C22 H22C 109.5 . . ?
H22A C22 H22C 109.5 . . ?
H22B C22 H22C 109.5 . . ?
N3 C23 C24 124.1(5) . . ?
N3 C23 H23A 118.0 . . ?
C24 C23 H23A 118.0 . . ?
C25 C24 C29 120.6(5) . . ?
C25 C24 C23 119.3(5) . . ?
C29 C24 C23 120.1(5) . . ?
C26 C25 C24 120.2(5) . . ?
C26 C25 H25A 119.9 . . ?
C24 C25 H25A 119.9 . . ?
C25 C26 C27 121.0(5) . . ?
C25 C26 H26A 119.5 . . ?
C27 C26 H26A 119.5 . . ?
C26 C27 C28 118.7(5) . . ?
C26 C27 H27A 120.6 . . ?
C28 C27 H27A 120.6 . . ?
C27 C28 C29 122.4(6) . . ?
C27 C28 H28A 118.8 . . ?
C29 C28 H28A 118.8 . . ?
C28 C29 C24 117.0(5) . . ?
C28 C29 C30 121.2(5) . . ?
C24 C29 C30 121.8(5) . . ?
C29 C30 H30A 109.5 . . ?
C29 C30 H30B 109.5 . . ?
H30A C30 H30B 109.5 . . ?
C29 C30 H30C 109.5 . . ?
H30A C30 H30C 109.5 . . ?
H30B C30 H30C 109.5 . . ?
C31 O1 Fe1 131.8(3) . . ?
O1 C31 C36 124.9(5) . . ?
O1 C31 C32 120.8(5) . . ?
C36 C31 C32 114.3(5) . . ?
C33 C32 C31 122.9(5) . . ?
C33 C32 Cl1 119.3(4) . . ?
C31 C32 Cl1 117.8(4) . . ?
C32 C33 C34 119.8(6) . . ?
C32 C33 H33A 120.1 . . ?
C34 C33 H33A 120.1 . . ?
C33 C34 C35 120.1(6) . . ?
C33 C34 H34A 120.0 . . ?
C35 C34 H34A 120.0 . . ?
C36 C35 C34 118.7(6) . . ?
C36 C35 H35A 120.7 . . ?
C34 C35 H35A 120.7 . . ?
C35 C36 C31 124.2(5) . . ?
C35 C36 Cl2 118.0(4) . . ?
C31 C36 Cl2 117.8(4) . . ?
O2 Fe2 N6 109.65(17) . . ?
O2 Fe2 N5 138.84(16) . . ?
N6 Fe2 N5 97.55(18) . . ?
O2 Fe2 N4 119.96(16) . . ?
N6 Fe2 N4 95.38(17) . . ?
N5 Fe2 N4 86.21(16) . . ?
C43 N4 C37 113.1(4) . . ?
C43 N4 Fe2 136.3(4) . . ?
C37 N4 Fe2 110.1(3) . . ?
C51 N5 C39 119.1(5) . . ?
C51 N5 Fe2 126.5(4) . . ?
C39 N5 Fe2 114.3(3) . . ?
C59 N6 C41 116.6(6) . . ?
C59' N6 C41 107.3(10) . . ?
C59 N6 Fe2 131.4(5) . . ?
C59' N6 Fe2 133.4(11) . . ?
C41 N6 Fe2 112.0(3) . . ?
N4 C37 C42 113.8(4) . . ?
N4 C37 C38 109.6(4) . . ?
C42 C37 C38 110.4(5) . . ?
N4 C37 H37A 107.6 . . ?
C42 C37 H37A 107.6 . . ?
C38 C37 H37A 107.6 . . ?
C39 C38 C37 114.3(4) . . ?
C39 C38 H38A 108.7 . . ?
C37 C38 H38A 108.7 . . ?
C39 C38 H38B 108.7 . . ?
C37 C38 H38B 108.7 . . ?
H38A C38 H38B 107.6 . . ?
N5 C39 C40 111.8(4) . . ?
N5 C39 C38 108.0(4) . . ?
C40 C39 C38 110.4(5) . . ?
N5 C39 H39A 108.8 . . ?
C40 C39 H39A 108.8 . . ?
C38 C39 H39A 108.8 . . ?
C39 C40 C41 116.8(5) . . ?
C39 C40 H40A 108.1 . . ?
C41 C40 H40A 108.1 . . ?
C39 C40 H40B 108.1 . . ?
C41 C40 H40B 108.1 . . ?
H40A C40 H40B 107.3 . . ?
N6 C41 C42 107.5(4) . . ?
N6 C41 C40 111.1(4) . . ?
C42 C41 C40 111.9(5) . . ?
N6 C41 H41A 108.7 . . ?
C42 C41 H41A 108.7 . . ?
C40 C41 H41A 108.7 . . ?
C37 C42 C41 116.4(4) . . ?
C37 C42 H42A 108.2 . . ?
C41 C42 H42A 108.2 . . ?
C37 C42 H42B 108.2 . . ?
C41 C42 H42B 108.2 . . ?
H42A C42 H42B 107.3 . . ?
N4 C43 C44 128.6(6) . . ?
N4 C43 H43A 115.7 . . ?
C44 C43 H43A 115.7 . . ?
C45 C44 C49 118.9(6) . . ?
C45 C44 C43 123.0(5) . . ?
C49 C44 C43 118.1(6) . . ?
C46 C45 C44 121.8(6) . . ?
C46 C45 H45A 119.1 . . ?
C44 C45 H45A 119.1 . . ?
C45 C46 C47 118.7(6) . . ?
C45 C46 H46A 120.6 . . ?
C47 C46 H46A 120.6 . . ?
C48 C47 C46 120.4(7) . . ?
C48 C47 H47A 119.8 . . ?
C46 C47 H47A 119.8 . . ?
C47 C48 C49 121.3(7) . . ?
C47 C48 H48A 119.4 . . ?
C49 C48 H48A 119.4 . . ?
C48 C49 C44 118.9(6) . . ?
C48 C49 C50 117.8(6) . . ?
C44 C49 C50 123.2(6) . . ?
C49 C50 H50A 109.5 . . ?
C49 C50 H50B 109.5 . . ?
H50A C50 H50B 109.5 . . ?
C49 C50 H50C 109.5 . . ?
H50A C50 H50C 109.5 . . ?
H50B C50 H50C 109.5 . . ?
N5 C51 C52 122.6(5) . . ?
N5 C51 H51A 118.7 . . ?
C52 C51 H51A 118.7 . . ?
C53 C52 C57 120.4(5) . . ?
C53 C52 C51 118.5(5) . . ?
C57 C52 C51 121.1(5) . . ?
C54 C53 C52 120.6(5) . . ?
C54 C53 H53A 119.7 . . ?
C52 C53 H53A 119.7 . . ?
C55 C54 C53 119.8(5) . . ?
C55 C54 H54A 120.1 . . ?
C53 C54 H54A 120.1 . . ?
C54 C55 C56 120.2(5) . . ?
C54 C55 H55A 119.9 . . ?
C56 C55 H55A 119.9 . . ?
C55 C56 C57 122.0(5) . . ?
C55 C56 H56A 119.0 . . ?
C57 C56 H56A 119.0 . . ?
C56 C57 C52 117.1(5) . . ?
C56 C57 C58 120.2(5) . . ?
C52 C57 C58 122.6(5) . . ?
C57 C58 H58A 109.5 . . ?
C57 C58 H58B 109.5 . . ?
H58A C58 H58B 109.5 . . ?
C57 C58 H58C 109.5 . . ?
H58A C58 H58C 109.5 . . ?
H58B C58 H58C 109.5 . . ?
N6 C59 C60 125.9(8) . . ?
N6 C59 H59 117.1 . . ?
C60 C59 H59 117.1 . . ?
C65 C60 C61 120.5(8) . . ?
C65 C60 C59 118.0(7) . . ?
C61 C60 C59 121.2(7) . . ?
C62 C61 C60 121.6(8) . . ?
C62 C61 H61 119.2 . . ?
C60 C61 H61 119.2 . . ?
C63 C62 C61 118.9(8) . . ?
C63 C62 H62 120.5 . . ?
C61 C62 H62 120.5 . . ?
C64 C63 C62 120.7(10) . . ?
C64 C63 H63 119.7 . . ?
C62 C63 H63 119.7 . . ?
C63 C64 C65 121.3(10) . . ?
C63 C64 H64 119.3 . . ?
C65 C64 H64 119.3 . . ?
C60 C65 C64 116.9(8) . . ?
C60 C65 C66 122.2(8) . . ?
C64 C65 C66 120.9(9) . . ?
N6 C59' C60' 125.9(17) . . ?
N6 C59' H59' 117.0 . . ?
C60' C59' H59' 117.0 . . ?
C65' C60' C61' 122.2(17) . . ?
C65' C60' C59' 119.0(14) . . ?
C61' C60' C59' 118.5(15) . . ?
C62' C61' C60' 119.6(19) . . ?
C62' C61' H61' 120.2 . . ?
C60' C61' H61' 120.2 . . ?
C61' C62' C63' 119.3(19) . . ?
C61' C62' H62' 120.3 . . ?
C63' C62' H62' 120.3 . . ?
C64' C63' C62' 124(2) . . ?
C64' C63' H63' 118.2 . . ?
C62' C63' H63' 118.2 . . ?
C63' C64' C65' 118(2) . . ?
C63' C64' H64' 120.8 . . ?
C65' C64' H64' 120.8 . . ?
C60' C65' C64' 116.8(16) . . ?
C60' C65' C66' 123.9(15) . . ?
C64' C65' C66' 119.3(17) . . ?
C67 O2 Fe2 137.3(4) . . ?
O2 C67 C72 123.6(5) . . ?
O2 C67 C68 121.3(5) . . ?
C72 C67 C68 115.1(5) . . ?
C69 C68 C67 122.5(5) . . ?
C69 C68 Cl3 119.7(5) . . ?
C67 C68 Cl3 117.8(4) . . ?
C68 C69 C70 120.2(6) . . ?
C68 C69 H69A 119.9 . . ?
C70 C69 H69A 119.9 . . ?
C71 C70 C69 119.7(5) . . ?
C71 C70 H70A 120.2 . . ?
C69 C70 H70A 120.2 . . ?
C70 C71 C72 119.2(5) . . ?
C70 C71 H71A 120.4 . . ?
C72 C71 H71A 120.4 . . ?
C71 C72 C67 123.3(5) . . ?
C71 C72 Cl4 119.1(4) . . ?
C67 C72 Cl4 117.7(4) . . ?
O4 S1 O3 115.2(3) . . ?
O4 S1 O5 114.7(2) . . ?
O3 S1 O5 115.6(2) . . ?
O4 S1 C73 103.8(3) . . ?
O3 S1 C73 102.6(3) . . ?
O5 S1 C73 102.4(3) . . ?
F1 C73 F3 110.3(6) . . ?
F1 C73 F2 109.0(6) . . ?
F3 C73 F2 108.3(6) . . ?
F1 C73 S1 110.8(5) . . ?
F3 C73 S1 110.2(5) . . ?
F2 C73 S1 108.2(5) . . ?
O7 S2 O8 115.0(3) . . ?
O7 S2 O6 115.3(2) . . ?
O8 S2 O6 115.1(2) . . ?
O7 S2 C74 104.0(3) . . ?
O8 S2 C74 102.1(3) . . ?
O6 S2 C74 102.7(3) . . ?
F5 C74 F4 107.6(5) . . ?
F5 C74 F6 107.4(5) . . ?
F4 C74 F6 105.8(5) . . ?
F5 C74 S2 113.4(4) . . ?
F4 C74 S2 111.6(4) . . ?
F6 C74 S2 110.7(4) . . ?
C78 O9 C75 108.3(4) . . ?
O9 C75 C76 106.1(5) . . ?
O9 C75 H75A 110.5 . . ?
C76 C75 H75A 110.5 . . ?
O9 C75 H75B 110.5 . . ?
C76 C75 H75B 110.5 . . ?
H75A C75 H75B 108.7 . . ?
C77 C76 C75 104.4(5) . . ?
C77 C76 H76A 110.9 . . ?
C75 C76 H76A 110.9 . . ?
C77 C76 H76B 110.9 . . ?
C75 C76 H76B 110.9 . . ?
H76A C76 H76B 108.9 . . ?
C76 C77 C78 102.9(5) . . ?
C76 C77 H77A 111.2 . . ?
C78 C77 H77A 111.2 . . ?
C76 C77 H77B 111.2 . . ?
C78 C77 H77B 111.2 . . ?
H77A C77 H77B 109.1 . . ?
O9 C78 C77 108.3(5) . . ?
O9 C78 H78A 110.0 . . ?
C77 C78 H78A 110.0 . . ?
O9 C78 H78B 110.0 . . ?
C77 C78 H78B 110.0 . . ?
H78A C78 H78B 108.4 . . ?

loop_
_geom_bond_atom_site_label_1
_geom_bond_atom_site_label_2
_geom_bond_distance
_geom_bond_site_symmetry_2
_geom_bond_publ_flag
Fe1 O1 1.885(3) . ?
Fe1 N2 2.074(4) . ?
Fe1 N3 2.086(4) . ?
Fe1 N1 2.143(4) . ?
N1 C7 1.282(6) . ?
N1 C1 1.499(6) . ?
N2 C15 1.273(6) . ?
N2 C3 1.480(6) . ?
N3 C23 1.271(6) . ?
N3 C5 1.491(6) . ?
C1 C6 1.518(7) . ?
C1 C2 1.530(7) . ?
C1 H1A 1.0000 . ?
C2 C3 1.519(7) . ?
C2 H2A 0.9900 . ?
C2 H2B 0.9900 . ?
C3 C4 1.530(7) . ?
C3 H3A 1.0000 . ?
C4 C5 1.537(7) . ?
C4 H4A 0.9900 . ?
C4 H4B 0.9900 . ?
C5 C6 1.525(7) . ?
C5 H5A 1.0000 . ?
C6 H6A 0.9900 . ?
C6 H6B 0.9900 . ?
C7 C8 1.451(7) . ?
C7 H7A 0.9500 . ?
C8 C9 1.396(7) . ?
C8 C13 1.411(7) . ?
C9 C10 1.371(7) . ?
C9 H9A 0.9500 . ?
C10 C11 1.387(7) . ?
C10 H10A 0.9500 . ?
C11 C12 1.376(7) . ?
C11 H11A 0.9500 . ?
C12 C13 1.381(7) . ?
C12 H12A 0.9500 . ?
C13 C14 1.512(7) . ?
C14 H14A 0.9800 . ?
C14 H14B 0.9800 . ?
C14 H14C 0.9800 . ?
C15 C16 1.463(7) . ?
C15 H15A 0.9500 . ?
C16 C17 1.376(7) . ?
C16 C21 1.398(7) . ?
C17 C18 1.374(7) . ?
C17 H17A 0.9500 . ?
C18 C19 1.381(7) . ?
C18 H18A 0.9500 . ?
C19 C20 1.363(7) . ?
C19 H19A 0.9500 . ?
C20 C21 1.396(8) . ?
C20 H20A 0.9500 . ?
C21 C22 1.516(7) . ?
C22 H22A 0.9800 . ?
C22 H22B 0.9800 . ?
C22 H22C 0.9800 . ?
C23 C24 1.472(7) . ?
C23 H23A 0.9500 . ?
C24 C25 1.377(6) . ?
C24 C29 1.412(7) . ?
C25 C26 1.367(7) . ?
C25 H25A 0.9500 . ?
C26 C27 1.377(7) . ?
C26 H26A 0.9500 . ?
C27 C28 1.379(7) . ?
C27 H27A 0.9500 . ?
C28 C29 1.386(7) . ?
C28 H28A 0.9500 . ?
C29 C30 1.504(7) . ?
C30 H30A 0.9800 . ?
C30 H30B 0.9800 . ?
C30 H30C 0.9800 . ?
O1 C31 1.308(6) . ?
C31 C36 1.399(7) . ?
C31 C32 1.409(7) . ?
C32 C33 1.376(7) . ?
C32 Cl1 1.747(5) . ?
C33 C34 1.379(8) . ?
C33 H33A 0.9500 . ?
C34 C35 1.384(8) . ?
C34 H34A 0.9500 . ?
C35 C36 1.377(7) . ?
C35 H35A 0.9500 . ?
C36 Cl2 1.729(5) . ?
Fe2 O2 1.879(3) . ?
Fe2 N6 2.078(5) . ?
Fe2 N5 2.084(4) . ?
Fe2 N4 2.135(4) . ?
N4 C43 1.288(7) . ?
N4 C37 1.505(6) . ?
N5 C51 1.271(6) . ?
N5 C39 1.483(6) . ?
N6 C59 1.294(7) . ?
N6 C59' 1.298(10) . ?
N6 C41 1.485(6) . ?
C37 C42 1.507(7) . ?
C37 C38 1.533(7) . ?
C37 H37A 1.0000 . ?
C38 C39 1.518(7) . ?
C38 H38A 0.9900 . ?
C38 H38B 0.9900 . ?
C39 C40 1.515(7) . ?
C39 H39A 1.0000 . ?
C40 C41 1.529(7) . ?
C40 H40A 0.9900 . ?
C40 H40B 0.9900 . ?
C41 C42 1.518(7) . ?
C41 H41A 1.0000 . ?
C42 H42A 0.9900 . ?
C42 H42B 0.9900 . ?
C43 C44 1.460(8) . ?
C43 H43A 0.9500 . ?
C44 C45 1.394(8) . ?
C44 C49 1.402(8) . ?
C45 C46 1.376(7) . ?
C45 H45A 0.9500 . ?
C46 C47 1.392(8) . ?
C46 H46A 0.9500 . ?
C47 C48 1.371(9) . ?
C47 H47A 0.9500 . ?
C48 C49 1.390(9) . ?
C48 H48A 0.9500 . ?
C49 C50 1.511(8) . ?
C50 H50A 0.9800 . ?
C50 H50B 0.9800 . ?
C50 H50C 0.9800 . ?
C51 C52 1.450(7) . ?
C51 H51A 0.9500 . ?
C52 C53 1.397(7) . ?
C52 C57 1.409(7) . ?
C53 C54 1.377(7) . ?
C53 H53A 0.9500 . ?
C54 C55 1.370(7) . ?
C54 H54A 0.9500 . ?
C55 C56 1.386(7) . ?
C55 H55A 0.9500 . ?
C56 C57 1.392(7) . ?
C56 H56A 0.9500 . ?
C57 C58 1.483(7) . ?
C58 H58A 0.9800 . ?
C58 H58B 0.9800 . ?
C58 H58C 0.9800 . ?
C59 C60 1.484(10) . ?
C59 H59 0.9500 . ?
C60 C65 1.368(9) . ?
C60 C61 1.390(10) . ?
C61 C62 1.370(10) . ?
C61 H61 0.9500 . ?
C62 C63 1.369(12) . ?
C62 H62 0.9500 . ?
C63 C64 1.358(11) . ?
C63 H63 0.9500 . ?
C64 C65 1.436(13) . ?
C64 H64 0.9500 . ?
C65 C66 1.491(11) . ?
C66 H66A 0.9800 . ?
C66 H66B 0.9800 . ?
C66 H66C 0.9800 . ?
C59' C60' 1.484(16) . ?
C59' H59' 0.9500 . ?
C60' C65' 1.366(16) . ?
C60' C61' 1.399(18) . ?
C61' C62' 1.353(19) . ?
C61' H61' 0.9500 . ?
C62' C63' 1.36(2) . ?
C62' H62' 0.9500 . ?
C63' C64' 1.352(18) . ?
C63' H63' 0.9500 . ?
C64' C65' 1.453(18) . ?
C64' H64' 0.9500 . ?
C65' C66' 1.489(18) . ?
C66' H66D 0.9800 . ?
C66' H66E 0.9800 . ?
C66' H66F 0.9800 . ?
O2 C67 1.314(6) . ?
C67 C72 1.395(7) . ?
C67 C68 1.409(7) . ?
C68 C69 1.374(7) . ?
C68 Cl3 1.727(6) . ?
C69 C70 1.386(8) . ?
C69 H69A 0.9500 . ?
C70 C71 1.377(7) . ?
C70 H70A 0.9500 . ?
C71 C72 1.390(7) . ?
C71 H71A 0.9500 . ?
C72 Cl4 1.748(5) . ?
S1 O4 1.428(4) . ?
S1 O3 1.429(4) . ?
S1 O5 1.434(4) . ?
S1 C73 1.818(8) . ?
C73 F1 1.297(7) . ?
C73 F3 1.308(7) . ?
C73 F2 1.358(8) . ?
S2 O7 1.422(4) . ?
S2 O8 1.438(4) . ?
S2 O6 1.439(4) . ?
S2 C74 1.799(6) . ?
C74 F5 1.321(6) . ?
C74 F4 1.343(6) . ?
C74 F6 1.353(6) . ?
O9 C78 1.421(6) . ?
O9 C75 1.421(6) . ?
C75 C76 1.484(7) . ?
C75 H75A 0.9900 . ?
C75 H75B 0.9900 . ?
C76 C77 1.474(7) . ?
C76 H76A 0.9900 . ?
C76 H76B 0.9900 . ?
C77 C78 1.487(8) . ?
C77 H77A 0.9900 . ?
C77 H77B 0.9900 . ?
C78 H78A 0.9900 . ?
C78 H78B 0.9900 . ?

loop_
_geom_torsion_atom_site_label_1
_geom_torsion_atom_site_label_2
_geom_torsion_atom_site_label_3
_geom_torsion_atom_site_label_4
_geom_torsion
_geom_torsion_site_symmetry_1
_geom_torsion_site_symmetry_2
_geom_torsion_site_symmetry_3
_geom_torsion_site_symmetry_4
_geom_torsion_publ_flag
O1 Fe1 N1 C7 40.8(5) . . . . ?
N2 Fe1 N1 C7 -103.7(5) . . . . ?
N3 Fe1 N1 C7 159.6(5) . . . . ?
O1 Fe1 N1 C1 -156.1(3) . . . . ?
N2 Fe1 N1 C1 59.3(3) . . . . ?
N3 Fe1 N1 C1 -37.4(3) . . . . ?
O1 Fe1 N2 C15 -12.3(6) . . . . ?
N3 Fe1 N2 C15 -146.7(4) . . . . ?
N1 Fe1 N2 C15 116.9(5) . . . . ?
O1 Fe1 N2 C3 171.3(3) . . . . ?
N3 Fe1 N2 C3 36.9(3) . . . . ?
N1 Fe1 N2 C3 -59.5(3) . . . . ?
O1 Fe1 N3 C23 -16.5(5) . . . . ?
N2 Fe1 N3 C23 133.7(5) . . . . ?
N1 Fe1 N3 C23 -141.9(5) . . . . ?
O1 Fe1 N3 C5 169.1(3) . . . . ?
N2 Fe1 N3 C5 -40.7(3) . . . . ?
N1 Fe1 N3 C5 43.6(3) . . . . ?
C7 N1 C1 C6 -141.0(5) . . . . ?
Fe1 N1 C1 C6 52.2(5) . . . . ?
C7 N1 C1 C2 95.0(5) . . . . ?
Fe1 N1 C1 C2 -71.8(4) . . . . ?
N1 C1 C2 C3 70.0(6) . . . . ?
C6 C1 C2 C3 -55.8(6) . . . . ?
C15 N2 C3 C2 -106.9(5) . . . . ?
Fe1 N2 C3 C2 69.7(4) . . . . ?
C15 N2 C3 C4 132.1(5) . . . . ?
Fe1 N2 C3 C4 -51.3(5) . . . . ?
C1 C2 C3 N2 -66.7(6) . . . . ?
C1 C2 C3 C4 55.3(6) . . . . ?
N2 C3 C4 C5 71.7(6) . . . . ?
C2 C3 C4 C5 -49.2(6) . . . . ?
C23 N3 C5 C6 121.3(5) . . . . ?
Fe1 N3 C5 C6 -63.3(4) . . . . ?
C23 N3 C5 C4 -115.0(5) . . . . ?
Fe1 N3 C5 C4 60.4(5) . . . . ?
C3 C4 C5 N3 -78.4(6) . . . . ?
C3 C4 C5 C6 43.2(6) . . . . ?
N1 C1 C6 C5 -74.2(6) . . . . ?
C2 C1 C6 C5 49.0(6) . . . . ?
N3 C5 C6 C1 79.5(6) . . . . ?
C4 C5 C6 C1 -42.8(6) . . . . ?
C1 N1 C7 C8 -172.1(5) . . . . ?
Fe1 N1 C7 C8 -9.3(8) . . . . ?
N1 C7 C8 C9 -27.4(8) . . . . ?
N1 C7 C8 C13 152.1(5) . . . . ?
C13 C8 C9 C10 0.0(8) . . . . ?
C7 C8 C9 C10 179.5(5) . . . . ?
C8 C9 C10 C11 -0.7(8) . . . . ?
C9 C10 C11 C12 0.5(8) . . . . ?
C10 C11 C12 C13 0.5(8) . . . . ?
C11 C12 C13 C8 -1.2(8) . . . . ?
C11 C12 C13 C14 -179.5(5) . . . . ?
C9 C8 C13 C12 0.9(8) . . . . ?
C7 C8 C13 C12 -178.6(5) . . . . ?
C9 C8 C13 C14 179.2(5) . . . . ?
C7 C8 C13 C14 -0.4(8) . . . . ?
C3 N2 C15 C16 174.5(5) . . . . ?
Fe1 N2 C15 C16 -1.7(8) . . . . ?
N2 C15 C16 C17 -37.6(8) . . . . ?
N2 C15 C16 C21 140.1(5) . . . . ?
C21 C16 C17 C18 -2.0(8) . . . . ?
C15 C16 C17 C18 175.7(5) . . . . ?
C16 C17 C18 C19 -0.9(8) . . . . ?
C17 C18 C19 C20 2.2(8) . . . . ?
C18 C19 C20 C21 -0.6(9) . . . . ?
C19 C20 C21 C16 -2.3(8) . . . . ?
C19 C20 C21 C22 179.0(5) . . . . ?
C17 C16 C21 C20 3.6(8) . . . . ?
C15 C16 C21 C20 -174.2(5) . . . . ?
C17 C16 C21 C22 -177.7(5) . . . . ?
C15 C16 C21 C22 4.6(8) . . . . ?
C5 N3 C23 C24 -173.2(5) . . . . ?
Fe1 N3 C23 C24 12.6(8) . . . . ?
N3 C23 C24 C25 51.3(7) . . . . ?
N3 C23 C24 C29 -128.8(6) . . . . ?
C29 C24 C25 C26 -0.2(7) . . . . ?
C23 C24 C25 C26 179.7(5) . . . . ?
C24 C25 C26 C27 0.2(8) . . . . ?
C25 C26 C27 C28 -0.1(8) . . . . ?
C26 C27 C28 C29 -0.1(8) . . . . ?
C27 C28 C29 C24 0.1(8) . . . . ?
C27 C28 C29 C30 -179.6(5) . . . . ?
C25 C24 C29 C28 0.0(8) . . . . ?
C23 C24 C29 C28 -179.9(5) . . . . ?
C25 C24 C29 C30 179.7(5) . . . . ?
C23 C24 C29 C30 -0.2(8) . . . . ?
N2 Fe1 O1 C31 -43.7(5) . . . . ?
N3 Fe1 O1 C31 87.1(4) . . . . ?
N1 Fe1 O1 C31 -161.3(4) . . . . ?
Fe1 O1 C31 C36 -9.3(7) . . . . ?
Fe1 O1 C31 C32 172.7(3) . . . . ?
O1 C31 C32 C33 -179.1(5) . . . . ?
C36 C31 C32 C33 2.7(7) . . . . ?
O1 C31 C32 Cl1 0.9(6) . . . . ?
C36 C31 C32 Cl1 -177.4(4) . . . . ?
C31 C32 C33 C34 -1.5(9) . . . . ?
Cl1 C32 C33 C34 178.6(5) . . . . ?
C32 C33 C34 C35 0.3(9) . . . . ?
C33 C34 C35 C36 -0.7(9) . . . . ?
C34 C35 C36 C31 2.2(9) . . . . ?
C34 C35 C36 Cl2 -177.8(5) . . . . ?
O1 C31 C36 C35 178.7(5) . . . . ?
C32 C31 C36 C35 -3.1(8) . . . . ?
O1 C31 C36 Cl2 -1.3(7) . . . . ?
C32 C31 C36 Cl2 176.9(4) . . . . ?
O2 Fe2 N4 C43 -31.6(6) . . . . ?
N6 Fe2 N4 C43 -148.0(5) . . . . ?
N5 Fe2 N4 C43 114.8(5) . . . . ?
O2 Fe2 N4 C37 157.2(3) . . . . ?
N6 Fe2 N4 C37 40.8(3) . . . . ?
N5 Fe2 N4 C37 -56.5(3) . . . . ?
O2 Fe2 N5 C51 14.3(6) . . . . ?
N6 Fe2 N5 C51 146.1(4) . . . . ?
N4 Fe2 N5 C51 -118.9(5) . . . . ?
O2 Fe2 N5 C39 -168.6(3) . . . . ?
N6 Fe2 N5 C39 -36.7(4) . . . . ?
N4 Fe2 N5 C39 58.2(3) . . . . ?
O2 Fe2 N6 C59 7.3(7) . . . . ?
N5 Fe2 N6 C59 -141.3(6) . . . . ?
N4 Fe2 N6 C59 131.8(6) . . . . ?
O2 Fe2 N6 C59' 42.2(13) . . . . ?
N5 Fe2 N6 C59' -106.4(13) . . . . ?
N4 Fe2 N6 C59' 166.7(13) . . . . ?
O2 Fe2 N6 C41 -172.2(3) . . . . ?
N5 Fe2 N6 C41 39.2(4) . . . . ?
N4 Fe2 N6 C41 -47.7(4) . . . . ?
C43 N4 C37 C42 131.7(5) . . . . ?
Fe2 N4 C37 C42 -54.8(5) . . . . ?
C43 N4 C37 C38 -104.1(5) . . . . ?
Fe2 N4 C37 C38 69.4(4) . . . . ?
N4 C37 C38 C39 -72.6(6) . . . . ?
C42 C37 C38 C39 53.5(6) . . . . ?
C51 N5 C39 C40 -130.2(5) . . . . ?
Fe2 N5 C39 C40 52.4(5) . . . . ?
C51 N5 C39 C38 108.1(5) . . . . ?
Fe2 N5 C39 C38 -69.3(5) . . . . ?
C37 C38 C39 N5 70.0(6) . . . . ?
C37 C38 C39 C40 -52.6(6) . . . . ?
N5 C39 C40 C41 -72.4(6) . . . . ?
C38 C39 C40 C41 47.9(7) . . . . ?
C59 N6 C41 C42 -114.8(6) . . . . ?
C59' N6 C41 C42 -140.7(11) . . . . ?
Fe2 N6 C41 C42 64.8(5) . . . . ?
C59 N6 C41 C40 122.4(6) . . . . ?
C59' N6 C41 C40 96.5(11) . . . . ?
Fe2 N6 C41 C40 -58.0(5) . . . . ?
C39 C40 C41 N6 76.4(6) . . . . ?
C39 C40 C41 C42 -43.8(7) . . . . ?
N4 C37 C42 C41 74.3(6) . . . . ?
C38 C37 C42 C41 -49.4(6) . . . . ?
N6 C41 C42 C37 -77.7(6) . . . . ?
C40 C41 C42 C37 44.6(6) . . . . ?
C37 N4 C43 C44 175.9(5) . . . . ?
Fe2 N4 C43 C44 4.9(9) . . . . ?
N4 C43 C44 C45 10.5(9) . . . . ?
N4 C43 C44 C49 -172.2(5) . . . . ?
C49 C44 C45 C46 2.6(8) . . . . ?
C43 C44 C45 C46 179.8(5) . . . . ?
C44 C45 C46 C47 -2.7(8) . . . . ?
C45 C46 C47 C48 1.4(9) . . . . ?
C46 C47 C48 C49 0.0(9) . . . . ?
C47 C48 C49 C44 -0.1(9) . . . . ?
C47 C48 C49 C50 178.8(6) . . . . ?
C45 C44 C49 C48 -1.1(8) . . . . ?
C43 C44 C49 C48 -178.5(5) . . . . ?
C45 C44 C49 C50 179.9(5) . . . . ?
C43 C44 C49 C50 2.6(8) . . . . ?
C39 N5 C51 C52 -167.5(5) . . . . ?
Fe2 N5 C51 C52 9.5(7) . . . . ?
N5 C51 C52 C53 37.5(8) . . . . ?
N5 C51 C52 C57 -144.4(5) . . . . ?
C57 C52 C53 C54 0.8(8) . . . . ?
C51 C52 C53 C54 179.0(5) . . . . ?
C52 C53 C54 C55 -0.3(8) . . . . ?
C53 C54 C55 C56 -0.2(8) . . . . ?
C54 C55 C56 C57 0.0(8) . . . . ?
C55 C56 C57 C52 0.5(8) . . . . ?
C55 C56 C57 C58 177.2(5) . . . . ?
C53 C52 C57 C56 -0.9(8) . . . . ?
C51 C52 C57 C56 -179.1(5) . . . . ?
C53 C52 C57 C58 -177.5(5) . . . . ?
C51 C52 C57 C58 4.3(8) . . . . ?
C41 N6 C59 C60 174.3(7) . . . . ?
Fe2 N6 C59 C60 -5.2(12) . . . . ?
N6 C59 C60 C65 125.4(9) . . . . ?
N6 C59 C60 C61 -59.7(11) . . . . ?
C65 C60 C61 C62 -1.4(12) . . . . ?
C59 C60 C61 C62 -176.1(7) . . . . ?
C60 C61 C62 C63 2.6(11) . . . . ?
C61 C62 C63 C64 -2.5(16) . . . . ?
C62 C63 C64 C65 1(2) . . . . ?
C61 C60 C65 C64 0.0(15) . . . . ?
C59 C60 C65 C64 174.9(11) . . . . ?
C61 C60 C65 C66 -178.3(8) . . . . ?
C59 C60 C65 C66 -3.4(12) . . . . ?
C63 C64 C65 C60 0(2) . . . . ?
C63 C64 C65 C66 178.4(13) . . . . ?
C41 N6 C59' C60' 170.9(18) . . . . ?
Fe2 N6 C59' C60' -42(3) . . . . ?
N6 C59' C60' C65' -40(4) . . . . ?
N6 C59' C60' C61' 134(2) . . . . ?
C65' C60' C61' C62' -3(4) . . . . ?
C59' C60' C61' C62' -177(2) . . . . ?
C60' C61' C62' C63' 5(5) . . . . ?
C61' C62' C63' C64' -4(7) . . . . ?
C62' C63' C64' C65' 1(7) . . . . ?
C61' C60' C65' C64' 0(4) . . . . ?
C59' C60' C65' C64' 174(2) . . . . ?
C61' C60' C65' C66' 178(2) . . . . ?
C59' C60' C65' C66' -8(4) . . . . ?
C63' C64' C65' C60' 1(5) . . . . ?
C63' C64' C65' C66' -177(4) . . . . ?
N6 Fe2 O2 C67 -75.3(5) . . . . ?
N5 Fe2 O2 C67 53.0(6) . . . . ?
N4 Fe2 O2 C67 175.9(5) . . . . ?
Fe2 O2 C67 C72 -4.6(8) . . . . ?
Fe2 O2 C67 C68 175.6(4) . . . . ?
O2 C67 C68 C69 179.2(5) . . . . ?
C72 C67 C68 C69 -0.6(8) . . . . ?
O2 C67 C68 Cl3 0.0(7) . . . . ?
C72 C67 C68 Cl3 -179.8(4) . . . . ?
C67 C68 C69 C70 0.1(9) . . . . ?
Cl3 C68 C69 C70 179.3(4) . . . . ?
C68 C69 C70 C71 -0.1(9) . . . . ?
C69 C70 C71 C72 0.6(8) . . . . ?
C70 C71 C72 C67 -1.1(8) . . . . ?
C70 C71 C72 Cl4 178.4(4) . . . . ?
O2 C67 C72 C71 -178.7(5) . . . . ?
C68 C67 C72 C71 1.1(8) . . . . ?
O2 C67 C72 Cl4 1.8(7) . . . . ?
C68 C67 C72 Cl4 -178.4(4) . . . . ?
O4 S1 C73 F1 56.6(6) . . . . ?
O3 S1 C73 F1 176.9(5) . . . . ?
O5 S1 C73 F1 -63.0(6) . . . . ?
O4 S1 C73 F3 -65.8(5) . . . . ?
O3 S1 C73 F3 54.5(6) . . . . ?
O5 S1 C73 F3 174.6(5) . . . . ?
O4 S1 C73 F2 176.0(4) . . . . ?
O3 S1 C73 F2 -63.7(5) . . . . ?
O5 S1 C73 F2 56.4(5) . . . . ?
O7 S2 C74 F5 -174.5(4) . . . . ?
O8 S2 C74 F5 65.6(5) . . . . ?
O6 S2 C74 F5 -53.9(5) . . . . ?
O7 S2 C74 F4 63.8(4) . . . . ?
O8 S2 C74 F4 -56.2(4) . . . . ?
O6 S2 C74 F4 -175.7(4) . . . . ?
O7 S2 C74 F6 -53.7(4) . . . . ?
O8 S2 C74 F6 -173.7(4) . . . . ?
O6 S2 C74 F6 66.8(4) . . . . ?
C78 O9 C75 C76 -16.7(6) . . . . ?
O9 C75 C76 C77 30.0(7) . . . . ?
C75 C76 C77 C78 -30.7(7) . . . . ?
C75 O9 C78 C77 -3.0(7) . . . . ?
C76 C77 C78 O9 21.4(7) . . . . ?
